data_1528128
loop_
_publ_author_name
'Thornton, G.'
'Jacobson, A.J.'

_publ_section_title
;
 A powder neutron diffraction determination of the structure of Ba Pb O3
 at 4.2K
;
_journal_name_full 'Materials Research Bulletin'
_journal_page_first 837
_journal_page_last 842
_journal_volume 11
_journal_year 1976
_chemical_formula_sum 'Ba O3 Pb'
_chemical_name_systematic 'Ba (Pb O3)'
_space_group_IT_number 74
_symmetry_space_group_name_Hall '-I 2b 2'
_symmetry_space_group_name_H-M 'I m m a'
_cell_angle_alpha 90
_cell_angle_beta 90
_cell_angle_gamma 90
_cell_formula_units_Z 4
_cell_length_a 6.007
_cell_length_b 8.476
_cell_length_c 6.063
_cell_volume 308.700
_citation_journal_id_ASTM MRBUAC
_cod_data_source_file Thornton_MRBUAC_1976_1748.cif
_cod_data_source_block Ba1O3Pb1
_cod_original_cell_volume 308.6996
_cod_original_formula_sum 'Ba1 O3 Pb1'
_cod_database_code 1528128

loop_
_symmetry_equiv_pos_as_xyz
x,y,z
-x,-y+1/2,z
x,-y,-z
-x,y+1/2,-z
-x,-y,-z
x,y-1/2,-z
-x,y,z
x,-y-1/2,z
x+1/2,y+1/2,z+1/2
-x+1/2,-y+1,z+1/2
x+1/2,-y+1/2,-z+1/2
-x+1/2,y+1,-z+1/2
-x+1/2,-y+1/2,-z+1/2
x+1/2,y,-z+1/2
-x+1/2,y+1/2,z+1/2
x+1/2,-y,z+1/2

loop_
_atom_site_label
_atom_site_type_symbol
_atom_site_fract_x
_atom_site_fract_y
_atom_site_fract_z
_atom_site_occupancy
_atom_site_U_iso_or_equiv
Ba1 Ba+2 0 0.25 -0.0033 1 0.0
O2 O-2 0.25 -0.0313 0.25 1 0.0
O1 O-2 0 0.25 0.4453 1 0.0
Pb1 Pb+4 0 0 0.5 1 0.0
